data_4508644
loop_
_publ_author_name
'Zordan, Fiorenzo'
'Brammer, Lee'

_publ_section_title
;
 M&#x2212;X&#x00B7;&#x00B7;&#x00B7;X&#x2018;&#x2212;C Halogen-Bonded
 Network Formation in MX2(4-halopyridine)2Complexes (M = Pd, Pt; X = Cl,
 I; X&#x2018; = Cl, Br, I)
;
_journal_issue 6
_journal_name_full 'Crystal Growth &amp; Design'
_journal_page_first 1374
_journal_paper_doi 10.1021/cg050670m
_journal_volume 6
_journal_year 2006
_chemical_formula_moiety 'C10 H8 I4 N2 Pd'
_chemical_formula_sum 'C10 H8 I4 N2 Pd'
_chemical_formula_weight 770.18
_chemical_name_systematic
; 
 ? 
;
_space_group_IT_number 14
_symmetry_cell_setting monoclinic
_symmetry_space_group_name_Hall '-P 2ybc'
_symmetry_space_group_name_H-M 'P 1 21/c 1'
_atom_sites_solution_hydrogens geom
_atom_sites_solution_primary direct
_atom_sites_solution_secondary difmap
_audit_creation_method SHELXL-97
_cell_angle_alpha 90.00
_cell_angle_beta 98.975(7)
_cell_angle_gamma 90.00
_cell_formula_units_Z 2
_cell_length_a 7.905(3)
_cell_length_b 12.629(5)
_cell_length_c 8.764(3)
_cell_measurement_reflns_used 2076
_cell_measurement_temperature 150(2)
_cell_measurement_theta_max 28.325
_cell_measurement_theta_min 3.063
_cell_volume 864.2(6)
_computing_structure_refinement 'SHELXL-97 (Sheldrick, 1997)'
_computing_structure_solution 'SHELXS-97 (Sheldrick, 1990)'
_diffrn_ambient_temperature 150(2)
_diffrn_measured_fraction_theta_full 0.992
_diffrn_measured_fraction_theta_max 0.913
_diffrn_measurement_device_type 'Bruker SMART 1000 CCD'
_diffrn_measurement_method \w-scans
_diffrn_radiation_monochromator graphite
_diffrn_radiation_source 'fine-focus sealed tube'
_diffrn_radiation_type MoK\a
_diffrn_radiation_wavelength 0.71073
_diffrn_reflns_av_R_equivalents 0.0429
_diffrn_reflns_av_sigmaI/netI 0.0526
_diffrn_reflns_limit_h_max 10
_diffrn_reflns_limit_h_min -8
_diffrn_reflns_limit_k_max 16
_diffrn_reflns_limit_k_min -16
_diffrn_reflns_limit_l_max 11
_diffrn_reflns_limit_l_min -11
_diffrn_reflns_number 6302
_diffrn_reflns_theta_full 26.37
_diffrn_reflns_theta_max 28.75
_diffrn_reflns_theta_min 2.61
_exptl_absorpt_coefficient_mu 8.201
_exptl_absorpt_correction_T_max 0.5256
_exptl_absorpt_correction_T_min 0.4394
_exptl_absorpt_correction_type multi-scan
_exptl_absorpt_process_details sadabs
_exptl_crystal_colour red
_exptl_crystal_density_diffrn 2.960
_exptl_crystal_density_method 'not measured'
_exptl_crystal_description block
_exptl_crystal_F_000 680
_exptl_crystal_size_max 0.12
_exptl_crystal_size_mid 0.10
_exptl_crystal_size_min 0.09
_refine_diff_density_max 0.939
_refine_diff_density_min -1.041
_refine_diff_density_rms 0.206
_refine_ls_extinction_method none
_refine_ls_goodness_of_fit_ref 0.949
_refine_ls_hydrogen_treatment constr
_refine_ls_matrix_type full
_refine_ls_number_parameters 79
_refine_ls_number_reflns 2048
_refine_ls_number_restraints 0
_refine_ls_restrained_S_all 0.949
_refine_ls_R_factor_all 0.0540
_refine_ls_R_factor_gt 0.0330
_refine_ls_shift/su_max 0.001
_refine_ls_shift/su_mean 0.000
_refine_ls_structure_factor_coef Fsqd
_refine_ls_weighting_details 'calc w=1/[\s^2^(Fo^2^)+(0.0275P)^2^+0.0000P] where P=(Fo^2^+2Fc^2^)/3'
_refine_ls_weighting_scheme calc
_refine_ls_wR_factor_gt 0.0604
_refine_ls_wR_factor_ref 0.0656
_reflns_number_gt 1519
_reflns_number_total 2048
_reflns_threshold_expression >2sigma(I)
_cod_data_source_file cg050670msup1.cif
_cod_data_source_block ilb171m
_cod_original_sg_symbol_H-M P2(1)/c
_cod_database_code 4508644

loop_
_symmetry_equiv_pos_as_xyz
'x, y, z'
'-x, y+1/2, -z+1/2'
'-x, -y, -z'
'x, -y-1/2, z-1/2'

loop_
_atom_site_label
_atom_site_type_symbol
_atom_site_fract_x
_atom_site_fract_y
_atom_site_fract_z
_atom_site_U_iso_or_equiv
_atom_site_adp_type
_atom_site_occupancy
_atom_site_symmetry_multiplicity
_atom_site_calc_flag
_atom_site_refinement_flags
I2 I -0.04776(5) 0.52295(3) 0.28486(4) 0.02796(12) Uani 1 1 d .
Pd1 Pd 0.0000 0.5000 0.0000 0.02074(16) Uani 1 2 d S
I1 I 0.67968(6) 0.84701(4) 0.10361(5) 0.04108(15) Uani 1 1 d .
N1 N 0.1927(6) 0.6065(4) 0.0328(5) 0.0228(11) Uani 1 1 d .
C1 C 0.4686(8) 0.7453(5) 0.0728(7) 0.0295(14) Uani 1 1 d .
C4 C 0.3063(8) 0.7794(5) 0.0071(8) 0.0368(16) Uani 1 1 d .
H4 H 0.2879 0.8510 -0.0245 0.044 Uiso 1 1 calc R
C5 C 0.3502(8) 0.5743(5) 0.0977(7) 0.0339(15) Uani 1 1 d .
H5 H 0.3654 0.5027 0.1305 0.041 Uiso 1 1 calc R
C6 C 0.4890(8) 0.6403(5) 0.1183(7) 0.0393(17) Uani 1 1 d .
H6 H 0.5983 0.6145 0.1634 0.047 Uiso 1 1 calc R
C3 C 0.1716(8) 0.7080(5) -0.0118(7) 0.0344(15) Uani 1 1 d .
H3 H 0.0612 0.7314 -0.0577 0.041 Uiso 1 1 calc R

loop_
_atom_site_aniso_label
_atom_site_aniso_U_11
_atom_site_aniso_U_22
_atom_site_aniso_U_33
_atom_site_aniso_U_23
_atom_site_aniso_U_13
_atom_site_aniso_U_12
I2 0.0245(2) 0.0384(2) 0.0208(2) -0.00126(17) 0.00287(15) 0.00296(18)
Pd1 0.0171(3) 0.0250(4) 0.0194(3) 0.0004(2) 0.0009(2) -0.0020(3)
I1 0.0308(3) 0.0395(3) 0.0534(3) -0.0038(2) 0.0082(2) -0.0143(2)
N1 0.016(3) 0.029(3) 0.024(3) 0.000(2) 0.002(2) -0.005(2)
C1 0.026(3) 0.034(4) 0.030(3) -0.002(3) 0.009(3) -0.004(3)
C4 0.030(4) 0.022(3) 0.058(4) 0.004(3) 0.006(3) 0.001(3)
C5 0.019(3) 0.032(4) 0.049(4) 0.006(3) 0.000(3) 0.003(3)
C6 0.025(4) 0.041(4) 0.049(4) 0.008(3) -0.005(3) 0.000(3)
C3 0.026(4) 0.027(4) 0.047(4) 0.005(3) -0.005(3) -0.002(3)

loop_
_atom_type_symbol
_atom_type_description
_atom_type_scat_dispersion_real
_atom_type_scat_dispersion_imag
_atom_type_scat_source
C C 0.0033 0.0016 'International Tables Vol C Tables 4.2.6.8 and 6.1.1.4'
H H 0.0000 0.0000 'International Tables Vol C Tables 4.2.6.8 and 6.1.1.4'
N N 0.0061 0.0033 'International Tables Vol C Tables 4.2.6.8 and 6.1.1.4'
Cl Cl 0.1484 0.1585 'International Tables Vol C Tables 4.2.6.8 and 6.1.1.4'
Pd Pd -0.9988 1.0072 'International Tables Vol C Tables 4.2.6.8 and 6.1.1.4'
I I -0.4742 1.8119 'International Tables Vol C Tables 4.2.6.8 and 6.1.1.4'

loop_
_geom_angle_atom_site_label_1
_geom_angle_atom_site_label_2
_geom_angle_atom_site_label_3
_geom_angle
_geom_angle_site_symmetry_1
_geom_angle_site_symmetry_3
N1 Pd1 N1 180.0 . 3_565
N1 Pd1 I2 89.52(13) . 3_565
N1 Pd1 I2 90.48(13) 3_565 3_565
N1 Pd1 I2 90.48(13) . .
N1 Pd1 I2 89.52(13) 3_565 .
I2 Pd1 I2 180.000(18) 3_565 .
C3 N1 C5 118.4(5) . .
C3 N1 Pd1 122.5(4) . .
C5 N1 Pd1 119.0(4) . .
C6 C1 C4 118.3(6) . .
C6 C1 I1 119.7(5) . .
C4 C1 I1 122.0(5) . .
C3 C4 C1 119.3(6) . .
N1 C5 C6 122.7(6) . .
C5 C6 C1 119.3(6) . .
N1 C3 C4 121.9(6) . .

loop_
_geom_bond_atom_site_label_1
_geom_bond_atom_site_label_2
_geom_bond_distance
_geom_bond_site_symmetry_2
I2 Pd1 2.5988(10) .
Pd1 N1 2.018(4) .
Pd1 N1 2.018(4) 3_565
Pd1 I2 2.5988(10) 3_565
I1 C1 2.089(6) .
N1 C3 1.342(7) .
N1 C5 1.349(7) .
C1 C6 1.388(8) .
C1 C4 1.390(8) .
C4 C3 1.386(8) .
C5 C6 1.367(8) .
